data_2013988
loop_
_publ_author_name
'Ko\;sar, Ba\;sak'
'B\"uy\"ukg\"ung\"or, Orhan'
'Albayrak, \,Ci\(gdem'
'Odaba\,so\(glu, Mustafa'

_publ_section_title
;
 3-Hydroxy-6-[(4-hydroxyphenylamino)methylene]cyclohexa-2,4-dienone and
 2-hydroxy-6-[(4-hydroxyphenylamino)methylene]cyclohexa-2,4-dienone
;
_journal_issue 6
_journal_name_full 'Acta Crystallographica Section C'
_journal_page_first o458
_journal_page_last o460
_journal_paper_doi 10.1107/S0108270104010832
_journal_volume 60
_journal_year 2004
_chemical_formula_iupac 'C13 H11 N O3'
_chemical_formula_moiety 'C13 H11 N O3'
_chemical_formula_sum 'C13 H11 N O3'
_chemical_formula_weight 229.23
_chemical_melting_point 465.0(10)
_chemical_name_systematic
;
2-Hydroxy-6-[(4-hydroxyphenylamino)methylene]cyclohexa-2,4-dienone
;
_space_group_IT_number 14
_symmetry_cell_setting monoclinic
_symmetry_space_group_name_Hall '-P 2ybc'
_symmetry_space_group_name_H-M 'P 1 21/c 1'
_atom_sites_solution_hydrogens geom
_atom_sites_solution_primary direct
_atom_sites_solution_secondary difmap
_audit_creation_method SHELXL97
_cell_angle_alpha 90.00
_cell_angle_beta 96.693(5)
_cell_angle_gamma 90.00
_cell_formula_units_Z 8
_cell_length_a 12.6440(8)
_cell_length_b 8.3499(3)
_cell_length_c 20.1529(12)
_cell_measurement_reflns_used 22130
_cell_measurement_temperature 293(2)
_cell_measurement_theta_max 27.12
_cell_measurement_theta_min 1.62
_cell_volume 2113.2(2)
_computing_cell_refinement X-AREA
_computing_data_collection 'X-AREA (Stoe & Cie, 2002)'
_computing_data_reduction 'X-RED (Stoe & Cie, 2002)'
_computing_molecular_graphics 'ORTEP-3 for Windows (Farrugia, 1997)'
_computing_publication_material 'WinGX (Farrugia, 1999)'
_computing_structure_refinement 'SHELXL97 (Sheldrick, 1997)'
_computing_structure_solution 'SHELXS97 (Sheldrick, 1997)'
_diffrn_ambient_temperature 293(2)
_diffrn_detector_area_resol_mean 6.67
_diffrn_measured_fraction_theta_full 0.999
_diffrn_measured_fraction_theta_max 0.999
_diffrn_measurement_device_type 'Stoe IPDS 2'
_diffrn_measurement_method \w
_diffrn_radiation_monochromator graphite
_diffrn_radiation_source 'fine-focus sealed tube'
_diffrn_radiation_type MoK\a
_diffrn_radiation_wavelength 0.71073
_diffrn_reflns_av_R_equivalents 0.0329
_diffrn_reflns_av_sigmaI/netI 0.0213
_diffrn_reflns_limit_h_max 16
_diffrn_reflns_limit_h_min -16
_diffrn_reflns_limit_k_max 10
_diffrn_reflns_limit_k_min -10
_diffrn_reflns_limit_l_max 25
_diffrn_reflns_limit_l_min -25
_diffrn_reflns_number 32250
_diffrn_reflns_theta_full 27.00
_diffrn_reflns_theta_max 27.00
_diffrn_reflns_theta_min 1.62
_diffrn_standards_decay_% <2
_diffrn_standards_number 0
_exptl_absorpt_coefficient_mu 0.104
_exptl_absorpt_correction_T_max 0.9853
_exptl_absorpt_correction_T_min 0.9496
_exptl_absorpt_correction_type integration
_exptl_absorpt_process_details '(X-RED; Stoe & Cie, 2002)'
_exptl_crystal_colour 'dark red'
_exptl_crystal_density_diffrn 1.441
_exptl_crystal_density_meas ?
_exptl_crystal_density_method 'not measured'
_exptl_crystal_description shapeless
_exptl_crystal_F_000 960
_exptl_crystal_size_max 0.50
_exptl_crystal_size_mid 0.45
_exptl_crystal_size_min 0.21
_refine_diff_density_max 0.208
_refine_diff_density_min -0.148
_refine_ls_extinction_method none
_refine_ls_goodness_of_fit_ref 0.983
_refine_ls_hydrogen_treatment mixed
_refine_ls_matrix_type full
_refine_ls_number_parameters 339
_refine_ls_number_reflns 4610
_refine_ls_number_restraints 2
_refine_ls_restrained_S_all 2.501
_refine_ls_R_factor_all 0.0529
_refine_ls_R_factor_gt 0.0341
_refine_ls_shift/su_max 0.000
_refine_ls_shift/su_mean 0.000
_refine_ls_structure_factor_coef Fsqd
_refine_ls_weighting_details 'calc w = 1/[\s^2^(Fo^2^)+(0.0592P)^2^] where P=(Fo^2^+2Fc^2^)/3'
_refine_ls_weighting_scheme calc
_refine_ls_wR_factor_gt 0.0872
_refine_ls_wR_factor_ref 0.0930
_reflns_number_gt 3305
_reflns_number_total 4610
_reflns_threshold_expression I>2\s(I)
_cod_data_source_file fr1477.cif
_cod_data_source_block II
_cod_depositor_comments
;
The following automatic conversions were performed:

'_chemical_melting_point' value '464-466' was changed to '465.0(10)'
- the average value was taken and precision was estimated.

Automatic conversion script
Id: cif_fix_values 1646 2011-03-28 12:23:43Z adriana 

The following automatic conversions were performed:

'_chemical_melting_point' value '464-466' was changed to '465.0(10)'
- the average value was taken and precision was estimated.

Automatic conversion script
Id: cif_fix_values 1715 2011-07-08 13:25:40Z adriana 

The following automatic conversions were performed:

'_exptl_crystal_density_meas' value 'not measured' was changed to '?'
- the value is perceived as not measured.

Automatic conversion script
Id: cif_fix_values 3008 2015-01-20 13:52:24Z robertas 
;
_cod_original_sg_symbol_H-M 'P 21/c'
_cod_database_code 2013988
_cod_database_fobs_code 2013988

loop_
_symmetry_equiv_pos_as_xyz
'x, y, z'
'-x, y+1/2, -z+1/2'
'-x, -y, -z'
'x, -y-1/2, z-1/2'

loop_
_atom_site_label
_atom_site_fract_x
_atom_site_fract_y
_atom_site_fract_z
_atom_site_U_iso_or_equiv
_atom_site_adp_type
_atom_site_calc_flag
_atom_site_refinement_flags
_atom_site_occupancy
_atom_site_disorder_assembly
_atom_site_disorder_group
_atom_site_type_symbol
C1 -0.0008(2) 0.3052(4) 0.62303(14) 0.0369(6) Uani d . 1 . . C
C2 -0.0798(3) 0.1913(4) 0.61224(15) 0.0421(7) Uani d . 1 . . C
H2 -0.0936 0.1426 0.5706 0.051 Uiso calc RD 1 . . H
C3 -0.1385(3) 0.1494(4) 0.66353(16) 0.0428(7) Uani d . 1 . . C
H3 -0.1913 0.0718 0.6564 0.051 Uiso calc R 1 . . H
C4 -0.1189(2) 0.2224(4) 0.72512(15) 0.0393(7) Uani d . 1 . . C
C5 -0.0382(3) 0.3334(4) 0.73661(16) 0.0464(8) Uani d . 1 . . C
H5 -0.0232 0.3803 0.7785 0.056 Uiso calc R 1 . . H
C6 0.0202(3) 0.3746(4) 0.68545(16) 0.0456(8) Uani d . 1 . . C
H6 0.0743 0.4500 0.6931 0.055 Uiso calc R 1 . . H
C7 0.0655(3) 0.2914(4) 0.51594(15) 0.0412(7) Uani d . 1 . . C
C8 0.1307(2) 0.3521(4) 0.46839(14) 0.0387(7) Uani d . 1 . . C
C9 0.1352(3) 0.2697(4) 0.40780(15) 0.0472(8) Uani d . 1 . . C
H9 0.0929 0.1796 0.3980 0.057 Uiso calc R 1 . . H
C10 0.2014(3) 0.3213(4) 0.36333(16) 0.0502(8) Uani d . 1 . . C
H10 0.2036 0.2667 0.3233 0.060 Uiso calc R 1 . . H
C11 0.2656(3) 0.4555(4) 0.37768(15) 0.0461(8) Uani d . 1 . . C
H11 0.3113 0.4887 0.3474 0.055 Uiso calc R 1 . . H
C12 0.2621(2) 0.5391(4) 0.43600(15) 0.0413(7) Uani d . 1 . . C
C13 0.1930(2) 0.4912(4) 0.48274(14) 0.0388(7) Uani d . 1 . . C
C14 0.4561(2) 0.1462(4) 0.40719(14) 0.0384(7) Uani d . 1 . . C
C15 0.5280(3) 0.2697(4) 0.40289(15) 0.0436(7) Uani d . 1 . . C
H15 0.5396 0.3442 0.4372 0.052 Uiso calc R 1 . . H
C16 0.5825(3) 0.2822(4) 0.34782(16) 0.0440(7) Uani d . 1 . . C
H16 0.6315 0.3645 0.3453 0.053 Uiso calc R 1 . . H
C17 0.5646(2) 0.1726(4) 0.29609(15) 0.0406(7) Uani d . 1 . . C
C18 0.4926(3) 0.0501(4) 0.30019(15) 0.0470(8) Uani d . 1 . . C
H18 0.4800 -0.0232 0.2654 0.056 Uiso calc R 1 . . H
C19 0.4394(3) 0.0362(4) 0.35565(16) 0.0461(8) Uani d . 1 . . C
H19 0.3919 -0.0478 0.3586 0.055 Uiso calc R 1 . . H
C20 0.4032(3) 0.2071(4) 0.51721(16) 0.0441(7) Uani d . 1 . . C
C21 0.3415(3) 0.1677(4) 0.56900(15) 0.0407(7) Uani d . 1 . . C
C22 0.3480(3) 0.2610(4) 0.62764(17) 0.0515(8) Uani d . 1 . . C
H22 0.3925 0.3500 0.6319 0.062 Uiso calc R 1 . . H
C23 0.2899(3) 0.2224(4) 0.67815(17) 0.0537(9) Uani d . 1 . . C
H23 0.2942 0.2859 0.7163 0.064 Uiso calc R 1 . . H
C24 0.2241(3) 0.0878(4) 0.67287(16) 0.0486(8) Uani d . 1 . . C
H24 0.1846 0.0618 0.7075 0.058 Uiso calc R 1 . . H
C25 0.2175(2) -0.0057(4) 0.61718(15) 0.0424(7) Uani d . 1 . . C
C26 0.2743(2) 0.0304(4) 0.56259(14) 0.0391(7) Uani d . 1 . . C
N1 0.0604(2) 0.3593(3) 0.57287(12) 0.0401(6) Uani d . 1 . . N
N2 0.3989(2) 0.1228(3) 0.46264(12) 0.0414(6) Uani d . 1 . . N
O1 -0.18331(19) 0.1816(3) 0.77327(12) 0.0491(6) Uani d . 1 . . O
O2 0.1889(2) 0.5753(3) 0.53811(11) 0.0508(6) Uani d D 1 . . O
O3 0.3262(2) 0.6695(3) 0.44918(13) 0.0561(7) Uani d . 1 . . O
O4 0.6154(2) 0.1805(3) 0.24005(12) 0.0532(6) Uani d . 1 . . O
O5 0.2637(2) -0.0606(3) 0.50998(10) 0.0493(6) Uani d . 1 . . O
O6 0.1550(2) -0.1422(3) 0.61175(12) 0.0540(6) Uani d . 1 . . O
H1 0.098(5) 0.448(7) 0.580(3) 0.14(2) Uiso d D 1 . . H
H4 0.343(4) 0.031(6) 0.464(2) 0.083(14) Uiso d . 1 . . H
H7 0.025(3) 0.192(4) 0.5044(17) 0.046(9) Uiso d . 1 . . H
H20 0.452(3) 0.298(5) 0.5241(18) 0.057(10) Uiso d . 1 . . H
H33 0.301(4) 0.733(7) 0.481(3) 0.103(18) Uiso d . 1 . . H
H44 0.676(4) 0.240(7) 0.249(2) 0.097(17) Uiso d . 1 . . H
H66 0.169(4) -0.198(7) 0.577(3) 0.101(18) Uiso d . 1 . . H
H77 -0.164(4) 0.243(6) 0.810(2) 0.089(15) Uiso d . 1 . . H

loop_
_atom_site_aniso_label
_atom_site_aniso_U_11
_atom_site_aniso_U_22
_atom_site_aniso_U_33
_atom_site_aniso_U_12
_atom_site_aniso_U_13
_atom_site_aniso_U_23
C1 0.0394(15) 0.0364(15) 0.0360(15) 0.0018(13) 0.0097(12) 0.0025(11)
C2 0.0467(17) 0.0448(17) 0.0358(15) -0.0044(14) 0.0085(13) -0.0039(12)
C3 0.0427(16) 0.0421(17) 0.0451(17) -0.0051(14) 0.0111(13) -0.0005(13)
C4 0.0407(15) 0.0399(16) 0.0394(15) 0.0077(13) 0.0137(12) 0.0065(12)
C5 0.0501(18) 0.0535(19) 0.0368(16) -0.0020(16) 0.0106(13) -0.0078(14)
C6 0.0462(17) 0.0482(18) 0.0438(17) -0.0096(15) 0.0114(14) -0.0081(13)
C7 0.0462(17) 0.0379(16) 0.0406(16) -0.0003(14) 0.0101(13) -0.0001(13)
C8 0.0438(16) 0.0382(16) 0.0352(14) 0.0025(13) 0.0093(12) 0.0030(12)
C9 0.059(2) 0.0423(18) 0.0412(16) -0.0030(15) 0.0115(14) -0.0036(13)
C10 0.068(2) 0.0482(19) 0.0370(16) 0.0052(17) 0.0168(15) -0.0023(14)
C11 0.0513(18) 0.052(2) 0.0382(15) 0.0062(15) 0.0178(14) 0.0073(14)
C12 0.0409(16) 0.0428(17) 0.0412(16) 0.0013(13) 0.0082(13) 0.0061(13)
C13 0.0436(16) 0.0405(16) 0.0330(14) 0.0030(13) 0.0079(12) 0.0026(12)
C14 0.0393(15) 0.0411(16) 0.0353(15) 0.0019(13) 0.0071(12) 0.0026(12)
C15 0.0512(18) 0.0401(17) 0.0406(16) -0.0024(14) 0.0105(13) -0.0036(13)
C16 0.0478(17) 0.0396(17) 0.0462(17) -0.0045(14) 0.0126(14) 0.0016(13)
C17 0.0408(16) 0.0451(17) 0.0367(15) 0.0059(13) 0.0087(12) 0.0032(12)
C18 0.0491(18) 0.052(2) 0.0398(16) -0.0042(15) 0.0071(13) -0.0100(14)
C19 0.0457(17) 0.0473(19) 0.0460(17) -0.0087(14) 0.0076(14) -0.0039(14)
C20 0.0489(18) 0.0416(17) 0.0429(17) -0.0022(15) 0.0099(14) -0.0004(13)
C21 0.0459(17) 0.0386(16) 0.0388(15) 0.0024(13) 0.0095(13) 0.0019(12)
C22 0.062(2) 0.0424(18) 0.0523(19) -0.0047(16) 0.0154(16) -0.0083(15)
C23 0.067(2) 0.051(2) 0.0460(18) 0.0019(17) 0.0177(16) -0.0104(15)
C24 0.0543(19) 0.0517(19) 0.0424(17) 0.0051(16) 0.0173(14) 0.0022(14)
C25 0.0432(17) 0.0430(17) 0.0418(16) 0.0015(14) 0.0079(13) 0.0059(13)
C26 0.0437(16) 0.0408(16) 0.0326(14) 0.0038(13) 0.0042(12) 0.0035(12)
N1 0.0450(14) 0.0398(14) 0.0372(13) -0.0025(12) 0.0118(11) 0.0012(11)
N2 0.0447(14) 0.0430(14) 0.0377(13) -0.0027(12) 0.0104(11) 0.0029(11)
O1 0.0546(14) 0.0513(14) 0.0459(13) 0.0041(11) 0.0242(11) 0.0048(11)
O2 0.0658(15) 0.0485(13) 0.0409(12) -0.0134(11) 0.0181(10) -0.0081(10)
O3 0.0578(15) 0.0611(16) 0.0526(14) -0.0166(13) 0.0207(12) -0.0046(12)
O4 0.0561(15) 0.0641(16) 0.0424(13) 0.0000(13) 0.0190(11) -0.0017(11)
O5 0.0640(15) 0.0481(13) 0.0365(11) -0.0123(11) 0.0080(10) -0.0028(10)
O6 0.0624(15) 0.0569(15) 0.0457(13) -0.0154(12) 0.0190(11) -0.0013(11)

loop_
_atom_type_symbol
_atom_type_description
_atom_type_scat_dispersion_real
_atom_type_scat_dispersion_imag
_atom_type_scat_source
C C 0.0033 0.0016 'International Tables Vol C Tables 4.2.6.8 and 6.1.1.4'
H H 0.0000 0.0000 'International Tables Vol C Tables 4.2.6.8 and 6.1.1.4'
N N 0.0061 0.0033 'International Tables Vol C Tables 4.2.6.8 and 6.1.1.4'
O O 0.0106 0.0060 'International Tables Vol C Tables 4.2.6.8 and 6.1.1.4'

loop_
_geom_angle_atom_site_label_1
_geom_angle_atom_site_label_2
_geom_angle_atom_site_label_3
_geom_angle
_geom_angle_publ_flag
C2 C1 C6 119.4(3) ?
C2 C1 N1 123.6(3) ?
C6 C1 N1 116.9(3) ?
C1 C2 C3 119.9(3) ?
C1 C2 H2 120.1 ?
C3 C2 H2 120.1 ?
C4 C3 C2 120.3(3) ?
C4 C3 H3 119.9 ?
C2 C3 H3 119.9 ?
C5 C4 C3 120.0(3) ?
C5 C4 O1 122.3(3) ?
C3 C4 O1 117.7(3) ?
C4 C5 C6 119.5(3) ?
C4 C5 H5 120.3 ?
C6 C5 H5 120.3 ?
C5 C6 C1 120.9(3) ?
C5 C6 H6 119.6 ?
C1 C6 H6 119.6 ?
N1 C7 C8 122.3(3) ?
N1 C7 H7 120(2) ?
C8 C7 H7 118(2) ?
C9 C8 C13 120.0(3) ?
C9 C8 C7 119.5(3) yes
C13 C8 C7 120.4(3) yes
C10 C9 C8 120.3(3) ?
C10 C9 H9 119.9 ?
C8 C9 H9 119.9 ?
C9 C10 C11 120.3(3) ?
C9 C10 H10 119.9 ?
C11 C10 H10 119.9 ?
C12 C11 C10 120.7(3) ?
C12 C11 H11 119.7 ?
C10 C11 H11 119.7 ?
O3 C12 C11 119.6(3) ?
O3 C12 C13 119.7(3) ?
C11 C12 C13 120.7(3) ?
O2 C13 C12 120.0(3) yes
O2 C13 C8 122.1(3) yes
C12 C13 C8 117.9(3) ?
C15 C14 C19 119.4(3) ?
C15 C14 N2 123.6(3) ?
C19 C14 N2 117.0(3) ?
C16 C15 C14 120.1(3) ?
C16 C15 H15 120.0 ?
C14 C15 H15 120.0 ?
C15 C16 C17 120.2(3) ?
C15 C16 H16 119.9 ?
C17 C16 H16 119.9 ?
O4 C17 C18 117.6(3) ?
O4 C17 C16 122.6(3) ?
C18 C17 C16 119.8(3) ?
C19 C18 C17 120.0(3) ?
C19 C18 H18 120.0 ?
C17 C18 H18 120.0 ?
C18 C19 C14 120.5(3) ?
C18 C19 H19 119.7 ?
C14 C19 H19 119.7 ?
N2 C20 C21 121.7(3) ?
N2 C20 H20 120(2) ?
C21 C20 H20 118(2) ?
C22 C21 C20 120.5(3) ?
C22 C21 C26 119.8(3) ?
C20 C21 C26 119.7(3) ?
C23 C22 C21 120.8(3) ?
C23 C22 H22 119.6 ?
C21 C22 H22 119.6 ?
C22 C23 C24 120.2(3) ?
C22 C23 H23 119.9 ?
C24 C23 H23 119.9 ?
C25 C24 C23 120.2(3) ?
C25 C24 H24 119.9 ?
C23 C24 H24 119.9 ?
C24 C25 O6 121.1(3) ?
C24 C25 C26 122.0(3) ?
O6 C25 C26 116.8(3) ?
O5 C26 C25 119.8(3) ?
O5 C26 C21 123.3(3) ?
C25 C26 C21 116.9(3) ?
C7 N1 C1 125.7(3) ?
C7 N1 H1 115(4) ?
C1 N1 H1 119(4) ?
C20 N2 C14 128.2(3) ?
C20 N2 H4 110(2) ?
C14 N2 H4 122(2) ?
C4 O1 H77 107(3) ?
C12 O3 H33 111(3) ?
C17 O4 H44 109(3) ?
C25 O6 H66 110(4) ?

loop_
_geom_bond_atom_site_label_1
_geom_bond_atom_site_label_2
_geom_bond_site_symmetry_2
_geom_bond_distance
_geom_bond_publ_flag
C1 C2 . 1.378(4) ?
C1 C6 . 1.382(4) ?
C1 N1 . 1.416(4) yes
C2 C3 . 1.386(4) ?
C2 H2 . 0.9300 ?
C3 C4 . 1.379(4) ?
C3 H3 . 0.9300 ?
C4 C5 . 1.378(5) ?
C4 O1 . 1.381(3) yes
C5 C6 . 1.380(4) ?
C5 H5 . 0.9300 ?
C6 H6 . 0.9300 ?
C7 N1 . 1.288(4) yes
C7 C8 . 1.428(4) yes
C7 H7 . 0.99(4) ?
C8 C9 . 1.409(4) ?
C8 C13 . 1.415(4) ?
C9 C10 . 1.365(5) ?
C9 H9 . 0.9300 ?
C10 C11 . 1.394(5) ?
C10 H10 . 0.9300 ?
C11 C12 . 1.372(4) ?
C11 H11 . 0.9300 ?
C12 O3 . 1.365(4) yes
C12 C13 . 1.415(4) ?
C13 O2 . 1.324(4) yes
C14 C15 . 1.384(4) ?
C14 C19 . 1.384(4) ?
C14 N2 . 1.414(4) ?
C15 C16 . 1.377(4) ?
C15 H15 . 0.9300 ?
C16 C17 . 1.386(5) ?
C16 H16 . 0.9300 ?
C17 O4 . 1.364(4) ?
C17 C18 . 1.378(5) ?
C18 C19 . 1.375(4) ?
C18 H18 . 0.9300 ?
C19 H19 . 0.9300 ?
C20 N2 . 1.301(4) ?
C20 C21 . 1.413(4) ?
C20 H20 . 0.98(4) ?
C21 C22 . 1.410(4) ?
C21 C26 . 1.423(4) ?
C22 C23 . 1.361(5) ?
C22 H22 . 0.9300 ?
C23 C24 . 1.396(5) ?
C23 H23 . 0.9300 ?
C24 C25 . 1.362(5) ?
C24 H24 . 0.9300 ?
C25 O6 . 1.384(4) ?
C25 C26 . 1.415(4) ?
C26 O5 . 1.298(4) ?
N1 H1 . 0.88(5) ?
N2 H4 . 1.04(5) ?
O1 H77 . 0.90(5) ?
O3 H33 . 0.92(5) ?
O4 H44 . 0.91(5) ?
O6 H66 . 0.88(5) ?

loop_
_geom_hbond_atom_site_label_D
_geom_hbond_atom_site_label_H
_geom_hbond_atom_site_label_A
_geom_hbond_site_symmetry_A
_geom_hbond_distance_DH
_geom_hbond_distance_HA
_geom_hbond_distance_DA
_geom_hbond_angle_DHA
N2 H4 O5 . 1.04(5) 1.64(5) 2.561(3) 145(4)
N1 H1 O2 . 0.88(5) 1.84(4) 2.578(3) 141(6)
O6 H66 O5 . 0.88(5) 2.22(5) 2.686(3) 112(4)
O1 H77 O6 2_556 0.90(5) 1.85(5) 2.733(4) 167(4)
O6 H66 O2 1_545 0.88(5) 2.07(6) 2.846(4) 146(5)
O4 H44 O1 4_665 0.91(5) 1.90(5) 2.803(4) 167(5)
O3 H33 O5 1_565 0.92(5) 1.89(6) 2.727(4) 150(5)

loop_
_geom_torsion_atom_site_label_1
_geom_torsion_atom_site_label_2
_geom_torsion_atom_site_label_3
_geom_torsion_atom_site_label_4
_geom_torsion
_geom_torsion_publ_flag
C6 C1 C2 C3 1.1(5) ?
N1 C1 C2 C3 -177.6(3) ?
C1 C2 C3 C4 0.6(5) ?
C2 C3 C4 C5 -2.2(5) ?
C2 C3 C4 O1 176.9(3) ?
C3 C4 C5 C6 2.1(5) ?
O1 C4 C5 C6 -177.0(3) ?
C4 C5 C6 C1 -0.4(5) ?
C2 C1 C6 C5 -1.2(5) ?
N1 C1 C6 C5 177.6(3) ?
N1 C7 C8 C9 178.2(3) ?
N1 C7 C8 C13 0.2(5) yes
C13 C8 C9 C10 1.4(5) ?
C7 C8 C9 C10 -176.5(3) ?
C8 C9 C10 C11 0.4(5) ?
C9 C10 C11 C12 -1.1(5) ?
C10 C11 C12 O3 179.5(3) ?
C10 C11 C12 C13 -0.2(5) ?
O3 C12 C13 O2 1.8(5) ?
C11 C12 C13 O2 -178.5(3) ?
O3 C12 C13 C8 -177.7(3) ?
C11 C12 C13 C8 2.0(5) ?
C9 C8 C13 O2 177.9(3) ?
C7 C8 C13 O2 -4.1(5) ?
C9 C8 C13 C12 -2.6(5) ?
C7 C8 C13 C12 175.4(3) ?
C19 C14 C15 C16 -0.2(5) ?
N2 C14 C15 C16 178.5(3) ?
C14 C15 C16 C17 0.8(5) ?
C15 C16 C17 O4 179.2(3) ?
C15 C16 C17 C18 -0.5(5) ?
O4 C17 C18 C19 179.8(3) ?
C16 C17 C18 C19 -0.5(5) ?
C17 C18 C19 C14 1.2(5) ?
C15 C14 C19 C18 -0.8(5) ?
N2 C14 C19 C18 -179.6(3) ?
N2 C20 C21 C22 179.8(3) ?
N2 C20 C21 C26 1.4(5) yes
C20 C21 C22 C23 -179.1(3) ?
C26 C21 C22 C23 -0.6(5) ?
C21 C22 C23 C24 1.0(6) ?
C22 C23 C24 C25 -0.1(5) ?
C23 C24 C25 O6 178.2(3) ?
C23 C24 C25 C26 -1.2(5) ?
C24 C25 C26 O5 -178.6(3) ?
O6 C25 C26 O5 2.0(4) ?
C24 C25 C26 C21 1.5(5) ?
O6 C25 C26 C21 -177.9(3) ?
C22 C21 C26 O5 179.5(3) ?
C20 C21 C26 O5 -2.0(5) ?
C22 C21 C26 C25 -0.6(5) ?
C20 C21 C26 C25 177.9(3) ?
C8 C7 N1 C1 -178.9(3) ?
C2 C1 N1 C7 -13.9(5) ?
C6 C1 N1 C7 167.4(3) ?
C21 C20 N2 C14 -179.3(3) ?
C15 C14 N2 C20 -0.5(5) ?
C19 C14 N2 C20 178.2(3) ?

loop_
_cod_related_entry_id
_cod_related_entry_database
_cod_related_entry_code
1 ChemSpider 12998665
